data_8102380
loop_
_publ_author_name
'Elangovan Elamparuthi'
'Torsten Linker'
'Alexandra Kelling'
'Uwe Schilde'

_publ_section_title
;
 Crystal structure of methyl
 3,4-di-O-benzyl-2-deoxy-2-C-nitromethyl-\a-D-arabinopyranoside,
 C21H25NO6
;
_journal_issue 1
_journal_name_full 'Zeitschrift f\"ur Kristallographie - New Crystal Structures'
_journal_page_first 65
_journal_volume 224
_journal_year 2009
_chemical_absolute_configuration syn
_chemical_formula_moiety 'C21 H25 N O6'
_chemical_formula_sum 'C21 H25 N O6'
_chemical_formula_weight 387.42
_chemical_melting_point 400.5(5)
_chemical_name_systematic
; 
methyl 3,4-di-O-benzyl-2-deoxy-
2-C-nitromethyl-\a-D-arabinosepyranoside 
;
_space_group_IT_number 4
_symmetry_cell_setting monoclinic
_symmetry_space_group_name_Hall 'P 2yb'
_symmetry_space_group_name_H-M 'P 1 21 1'
_atom_sites_solution_hydrogens difmap
_atom_sites_solution_primary direct
_atom_sites_solution_secondary difmap
_audit_creation_method SHELXL-97
_cell_angle_alpha 90.00
_cell_angle_beta 101.234(9)
_cell_angle_gamma 90.00
_cell_formula_units_Z 2
_cell_length_a 9.4749(11)
_cell_length_b 7.1064(5)
_cell_length_c 15.0482(18)
_cell_measurement_reflns_used 9358
_cell_measurement_temperature 210(2)
_cell_measurement_theta_max 29.51
_cell_measurement_theta_min 2.17
_cell_volume 993.82(18)
_computing_cell_refinement 'X-AREA (Stoe, 2004)'
_computing_data_collection 'X-AREA (Stoe, 2004)'
_computing_data_reduction 'X-RED (Stoe, 2004)'
_computing_molecular_graphics
;
 ORTEP-3 for Windows (Farrugia, 2005) based on ORTEP-III
 (Burnett & Johnson, 2000)
;
_computing_publication_material 'SHELXL-97 (Sheldrick, 1997)'
_computing_structure_refinement 'SHELXL-97 (Sheldrick, 1997)'
_computing_structure_solution 'SHELXS-97 (Sheldrick, 1997)'
_diffrn_ambient_temperature 210(2)
_diffrn_detector 'image plate (34 cm diameter)'
_diffrn_detector_area_resol_mean 6.67
_diffrn_detector_type STOE
_diffrn_measured_fraction_theta_full 0.997
_diffrn_measured_fraction_theta_max 0.997
_diffrn_measurement_details
;
 180 frames, detector distance = 100 mm
;
_diffrn_measurement_device '2-circle goniometer'
_diffrn_measurement_device_type 'STOE IPDS 2'
_diffrn_measurement_method '\w scan, 1.0 \%'
_diffrn_radiation_monochromator 'plane graphite'
_diffrn_radiation_source 'fine-focus sealed tube'
_diffrn_radiation_type MoK\a
_diffrn_radiation_wavelength 0.71073
_diffrn_reflns_av_R_equivalents 0.0274
_diffrn_reflns_av_sigmaI/netI 0.0293
_diffrn_reflns_limit_h_max 12
_diffrn_reflns_limit_h_min -12
_diffrn_reflns_limit_k_max 8
_diffrn_reflns_limit_k_min -9
_diffrn_reflns_limit_l_max 19
_diffrn_reflns_limit_l_min -19
_diffrn_reflns_number 8330
_diffrn_reflns_theta_full 27.49
_diffrn_reflns_theta_max 27.49
_diffrn_reflns_theta_min 2.19
_exptl_absorpt_coefficient_mu 0.095
_exptl_absorpt_correction_T_max 0.9726
_exptl_absorpt_correction_T_min 0.9724
_exptl_absorpt_correction_type sphere
_exptl_crystal_colour colorless
_exptl_crystal_density_diffrn 1.295
_exptl_crystal_density_method 'not measured'
_exptl_crystal_description prism
_exptl_crystal_F_000 412
_exptl_crystal_size_max 0.8
_exptl_crystal_size_mid 0.4
_exptl_crystal_size_min 0.2
_refine_diff_density_max 0.136
_refine_diff_density_min -0.136
_refine_diff_density_rms 0.027
_refine_ls_abs_structure_details 'Flack H D (1983), Acta Cryst. A39, 876-881'
_refine_ls_abs_structure_Flack 0.1(7)
_refine_ls_extinction_coef 0.060(6)
_refine_ls_extinction_expression Fc^*^=kFc[1+0.001xFc^2^\l^3^/sin(2\q)]^-1/4^
_refine_ls_extinction_method SHELXL
_refine_ls_goodness_of_fit_ref 1.030
_refine_ls_hydrogen_treatment refall
_refine_ls_matrix_type full
_refine_ls_number_parameters 364
_refine_ls_number_reflns 4036
_refine_ls_number_restraints 1
_refine_ls_restrained_S_all 1.030
_refine_ls_R_factor_all 0.0377
_refine_ls_R_factor_gt 0.0323
_refine_ls_shift/su_max 0.000
_refine_ls_shift/su_mean 0.000
_refine_ls_structure_factor_coef Fsqd
_refine_ls_weighting_details 'calc w=1/[\s^2^(Fo^2^)+(0.0540P)^2^+0.0000P] where P=(Fo^2^+2Fc^2^)/3'
_refine_ls_weighting_scheme calc
_refine_ls_wR_factor_gt 0.0805
_refine_ls_wR_factor_ref 0.0827
_reflns_number_gt 3580
_reflns_number_total 4036
_reflns_threshold_expression >2sigma(I)
_cod_data_source_file 1267-2471.cff
_cod_data_source_block elang1
_cod_depositor_comments
;
The following automatic conversions were performed:

'_chemical_melting_point' value '400-401' was changed to '400.5(5)' -
the average value was taken and precision was estimated.

Automatic conversion script
Id: cif_fix_values 1569 2011-02-09 13:29:24Z adriana 
;
_cod_original_sg_symbol_H-M 'P 21'
_cod_database_code 8102380

loop_
_symmetry_equiv_pos_as_xyz
'x, y, z'
'-x, y+1/2, -z'

loop_
_atom_site_label
_atom_site_type_symbol
_atom_site_fract_x
_atom_site_fract_y
_atom_site_fract_z
_atom_site_U_iso_or_equiv
_atom_site_adp_type
_atom_site_occupancy
_atom_site_symmetry_multiplicity
_atom_site_calc_flag
_atom_site_refinement_flags
_atom_site_disorder_assembly
_atom_site_disorder_group
C1 C 0.82636(14) 0.3473(2) 0.53211(8) 0.0324(3) Uani 1 1 d . . .
H1 H 0.7364(16) 0.370(2) 0.5556(9) 0.030(4) Uiso 1 1 d . . .
C2 C 0.81989(13) 0.16771(19) 0.47550(8) 0.0288(3) Uani 1 1 d . . .
H2 H 0.9167(18) 0.160(2) 0.4527(10) 0.037(4) Uiso 1 1 d . . .
C3 C 0.69268(13) 0.18705(19) 0.39654(9) 0.0326(3) Uani 1 1 d . . .
H3 H 0.6049(16) 0.201(2) 0.4240(10) 0.029(4) Uiso 1 1 d . . .
C4 C 0.71251(15) 0.3620(2) 0.34127(9) 0.0373(3) Uani 1 1 d . . .
H4 H 0.627(2) 0.384(3) 0.2941(12) 0.049(5) Uiso 1 1 d . . .
C5 C 0.73525(17) 0.5328(2) 0.40361(11) 0.0408(3) Uani 1 1 d . . .
H5A H 0.6434(19) 0.556(2) 0.4194(11) 0.039(4) Uiso 1 1 d . . .
H5B H 0.7589(18) 0.649(3) 0.3719(11) 0.040(4) Uiso 1 1 d . . .
C6 C 0.9316(2) 0.4624(3) 0.67634(11) 0.0520(4) Uani 1 1 d . . .
H6A H 0.918(2) 0.594(4) 0.6556(16) 0.074(7) Uiso 1 1 d . . .
H6B H 0.842(3) 0.441(5) 0.7023(19) 0.101(9) Uiso 1 1 d . . .
H6C H 1.022(3) 0.452(4) 0.7208(18) 0.089(8) Uiso 1 1 d . . .
C7 C 0.82036(14) -0.0133(2) 0.52935(9) 0.0323(3) Uani 1 1 d . . .
H7A H 0.8989(19) -0.021(3) 0.5850(11) 0.040(4) Uiso 1 1 d . . .
H7B H 0.8262(16) -0.121(2) 0.4942(10) 0.033(4) Uiso 1 1 d . . .
C8 C 0.53895(17) -0.0192(3) 0.29739(11) 0.0458(4) Uani 1 1 d . . .
H8A H 0.483(2) -0.102(3) 0.3366(13) 0.062(6) Uiso 1 1 d . . .
H8B H 0.494(2) 0.096(4) 0.2789(14) 0.064(6) Uiso 1 1 d . . .
C9 C 0.54490(16) -0.1254(2) 0.21169(9) 0.0378(3) Uani 1 1 d . . .
C10 C 0.43742(19) -0.2515(3) 0.17637(11) 0.0510(4) Uani 1 1 d . . .
H10 H 0.362(2) -0.273(3) 0.2084(13) 0.058(5) Uiso 1 1 d . . .
C11 C 0.4403(2) -0.3452(3) 0.09578(12) 0.0586(5) Uani 1 1 d . . .
H11 H 0.373(2) -0.447(3) 0.0756(15) 0.068(6) Uiso 1 1 d . . .
C12 C 0.5516(2) -0.3153(3) 0.05033(10) 0.0522(4) Uani 1 1 d . . .
H12 H 0.554(2) -0.388(4) -0.0083(15) 0.064(6) Uiso 1 1 d . . .
C13 C 0.65898(19) -0.1909(2) 0.08570(10) 0.0463(4) Uani 1 1 d . . .
H13 H 0.741(2) -0.185(3) 0.0571(13) 0.063(6) Uiso 1 1 d . . .
C14 C 0.65607(17) -0.0967(2) 0.16539(10) 0.0409(3) Uani 1 1 d . . .
H14 H 0.737(2) -0.011(3) 0.1911(12) 0.050(5) Uiso 1 1 d . . .
C15 C 0.8435(3) 0.4546(3) 0.22775(12) 0.0571(5) Uani 1 1 d . . .
H15A H 0.751(3) 0.473(4) 0.1904(17) 0.085(8) Uiso 1 1 d . . .
H15B H 0.888(3) 0.590(5) 0.258(2) 0.112(10) Uiso 1 1 d . . .
C16 C 0.94452(19) 0.3669(2) 0.17420(10) 0.0462(4) Uani 1 1 d . . .
C17 C 0.8923(3) 0.2546(3) 0.10007(13) 0.0652(5) Uani 1 1 d . . .
H17 H 0.786(3) 0.232(4) 0.0796(18) 0.092(8) Uiso 1 1 d . . .
C18 C 0.9825(4) 0.1588(4) 0.05533(19) 0.0907(9) Uani 1 1 d . . .
H18 H 0.932(3) 0.063(5) -0.0013(19) 0.097(8) Uiso 1 1 d . . .
C19 C 1.1252(5) 0.1694(5) 0.0843(3) 0.1002(11) Uani 1 1 d . . .
H19 H 1.209(4) 0.098(6) 0.061(2) 0.139(12) Uiso 1 1 d . . .
C20 C 1.1829(3) 0.2852(5) 0.1568(2) 0.0991(12) Uani 1 1 d . . .
H20 H 1.275(4) 0.313(6) 0.179(2) 0.126(12) Uiso 1 1 d . . .
C21 C 1.0905(2) 0.3863(4) 0.20145(14) 0.0664(6) Uani 1 1 d . . .
H21 H 1.122(3) 0.460(4) 0.2479(17) 0.075(7) Uiso 1 1 d . . .
N1 N 0.68452(14) -0.0408(2) 0.56424(8) 0.0435(3) Uani 1 1 d . . .
O1 O 0.85149(11) 0.50438(14) 0.47861(7) 0.0366(2) Uani 1 1 d . . .
O2 O 0.94096(11) 0.33413(16) 0.60514(6) 0.0407(2) Uani 1 1 d . . .
O3 O 0.68101(10) 0.02003(14) 0.34399(7) 0.0378(2) Uani 1 1 d . . .
O4 O 0.83139(11) 0.32680(15) 0.29902(6) 0.0399(2) Uani 1 1 d . . .
O5 O 0.65516(14) 0.0658(2) 0.61991(9) 0.0617(4) Uani 1 1 d . . .
O61 O 0.5877(3) -0.1364(6) 0.5180(2) 0.0758(9) Uani 0.60 1 d P . .
O62 O 0.6438(6) -0.2074(6) 0.5659(4) 0.0806(15) Uani 0.40 1 d P . .

loop_
_atom_site_aniso_label
_atom_site_aniso_U_11
_atom_site_aniso_U_22
_atom_site_aniso_U_33
_atom_site_aniso_U_23
_atom_site_aniso_U_13
_atom_site_aniso_U_12
C1 0.0292(6) 0.0311(7) 0.0378(6) -0.0074(5) 0.0088(5) -0.0037(5)
C2 0.0248(5) 0.0282(6) 0.0343(6) -0.0046(5) 0.0082(5) -0.0010(5)
C3 0.0269(6) 0.0297(7) 0.0405(6) -0.0105(5) 0.0044(5) 0.0022(5)
C4 0.0344(6) 0.0338(7) 0.0408(6) -0.0031(6) 0.0004(5) 0.0085(6)
C5 0.0392(7) 0.0305(7) 0.0522(8) -0.0041(6) 0.0074(6) 0.0055(6)
C6 0.0643(11) 0.0507(10) 0.0415(8) -0.0178(7) 0.0114(8) -0.0143(9)
C7 0.0298(6) 0.0312(7) 0.0378(6) -0.0029(5) 0.0115(5) -0.0010(5)
C8 0.0337(7) 0.0493(9) 0.0515(8) -0.0179(8) 0.0008(6) -0.0030(7)
C9 0.0376(7) 0.0350(8) 0.0375(6) -0.0028(6) -0.0012(5) 0.0002(6)
C10 0.0483(9) 0.0573(10) 0.0458(8) -0.0081(7) 0.0052(7) -0.0157(8)
C11 0.0646(11) 0.0609(12) 0.0458(8) -0.0154(8) -0.0006(8) -0.0211(10)
C12 0.0687(11) 0.0501(9) 0.0350(7) -0.0052(7) 0.0033(7) -0.0025(8)
C13 0.0558(9) 0.0439(9) 0.0385(7) 0.0055(6) 0.0072(7) 0.0024(7)
C14 0.0427(8) 0.0349(7) 0.0414(7) 0.0022(6) -0.0011(6) -0.0037(6)
C15 0.0778(13) 0.0462(9) 0.0500(9) 0.0191(8) 0.0194(9) 0.0175(9)
C16 0.0607(9) 0.0414(8) 0.0368(6) 0.0131(6) 0.0103(6) -0.0035(7)
C17 0.0835(14) 0.0653(12) 0.0508(9) -0.0041(9) 0.0231(9) -0.0237(11)
C18 0.140(3) 0.0651(14) 0.0863(16) -0.0140(12) 0.0690(17) -0.0253(15)
C19 0.135(3) 0.0785(18) 0.112(2) 0.0327(17) 0.085(2) 0.0207(19)
C20 0.0612(14) 0.128(3) 0.115(2) 0.079(2) 0.0350(14) 0.0162(15)
C21 0.0631(12) 0.0814(15) 0.0512(9) 0.0254(10) 0.0025(8) -0.0107(11)
N1 0.0418(7) 0.0441(7) 0.0494(7) -0.0078(6) 0.0206(5) -0.0084(6)
O1 0.0361(5) 0.0290(5) 0.0443(5) -0.0050(4) 0.0072(4) -0.0045(4)
O2 0.0390(5) 0.0422(6) 0.0383(4) -0.0113(5) 0.0013(4) -0.0038(5)
O3 0.0312(5) 0.0329(5) 0.0457(5) -0.0134(4) -0.0013(4) 0.0020(4)
O4 0.0482(6) 0.0352(5) 0.0374(4) 0.0072(4) 0.0106(4) 0.0107(5)
O5 0.0592(7) 0.0697(9) 0.0662(7) -0.0142(7) 0.0371(6) -0.0029(6)
O61 0.0560(16) 0.092(3) 0.0877(19) -0.0327(17) 0.0348(14) -0.0388(16)
O62 0.075(3) 0.056(3) 0.129(4) -0.028(3) 0.066(3) -0.036(2)

loop_
_atom_type_symbol
_atom_type_description
_atom_type_scat_dispersion_real
_atom_type_scat_dispersion_imag
_atom_type_scat_source
C C 0.0033 0.0016 'International Tables Vol C Tables 4.2.6.8 and 6.1.1.4'
H H 0.0000 0.0000 'International Tables Vol C Tables 4.2.6.8 and 6.1.1.4'
N N 0.0061 0.0033 'International Tables Vol C Tables 4.2.6.8 and 6.1.1.4'
O O 0.0106 0.0060 'International Tables Vol C Tables 4.2.6.8 and 6.1.1.4'

loop_
_geom_angle_atom_site_label_1
_geom_angle_atom_site_label_2
_geom_angle_atom_site_label_3
_geom_angle
_geom_angle_site_symmetry_1
_geom_angle_site_symmetry_3
_geom_angle_publ_flag
O2 C1 O1 108.02(11) . . ?
O2 C1 C2 108.93(11) . . ?
O1 C1 C2 109.41(9) . . ?
O2 C1 H1 108.7(8) . . ?
O1 C1 H1 109.0(9) . . ?
C2 C1 H1 112.7(9) . . ?
C7 C2 C3 114.30(11) . . ?
C7 C2 C1 114.44(11) . . ?
C3 C2 C1 107.37(10) . . ?
C7 C2 H2 102.6(9) . . ?
C3 C2 H2 111.2(9) . . ?
C1 C2 H2 106.7(9) . . ?
O3 C3 C2 108.84(10) . . ?
O3 C3 C4 112.45(10) . . ?
C2 C3 C4 109.58(11) . . ?
O3 C3 H3 109.4(9) . . ?
C2 C3 H3 106.3(8) . . ?
C4 C3 H3 110.1(9) . . ?
O4 C4 C5 112.76(12) . . ?
O4 C4 C3 107.04(11) . . ?
C5 C4 C3 109.32(11) . . ?
O4 C4 H4 108.8(10) . . ?
C5 C4 H4 108.5(11) . . ?
C3 C4 H4 110.3(11) . . ?
O1 C5 C4 111.62(12) . . ?
O1 C5 H5A 115.1(10) . . ?
C4 C5 H5A 105.1(10) . . ?
O1 C5 H5B 106.5(10) . . ?
C4 C5 H5B 112.5(10) . . ?
H5A C5 H5B 106.0(14) . . ?
O2 C6 H6A 113.2(14) . . ?
O2 C6 H6B 111.8(18) . . ?
H6A C6 H6B 101(2) . . ?
O2 C6 H6C 107.1(16) . . ?
H6A C6 H6C 109(2) . . ?
H6B C6 H6C 114(2) . . ?
N1 C7 C2 112.63(11) . . ?
N1 C7 H7A 104.4(9) . . ?
C2 C7 H7A 114.5(11) . . ?
N1 C7 H7B 103.9(9) . . ?
C2 C7 H7B 112.6(10) . . ?
H7A C7 H7B 107.9(14) . . ?
O3 C8 C9 109.37(12) . . ?
O3 C8 H8A 111.4(12) . . ?
C9 C8 H8A 107.8(12) . . ?
O3 C8 H8B 107.9(14) . . ?
C9 C8 H8B 106.0(13) . . ?
H8A C8 H8B 114.1(18) . . ?
C10 C9 C14 118.50(13) . . ?
C10 C9 C8 120.45(14) . . ?
C14 C9 C8 121.04(14) . . ?
C9 C10 C11 120.55(16) . . ?
C9 C10 H10 118.7(13) . . ?
C11 C10 H10 120.8(13) . . ?
C12 C11 C10 120.39(17) . . ?
C12 C11 H11 118.3(13) . . ?
C10 C11 H11 120.6(13) . . ?
C13 C12 C11 119.09(15) . . ?
C13 C12 H12 121.2(12) . . ?
C11 C12 H12 119.7(12) . . ?
C12 C13 C14 120.73(16) . . ?
C12 C13 H13 117.3(13) . . ?
C14 C13 H13 121.5(13) . . ?
C13 C14 C9 120.75(14) . . ?
C13 C14 H14 119.3(10) . . ?
C9 C14 H14 119.9(10) . . ?
O4 C15 C16 107.00(14) . . ?
O4 C15 H15A 109.3(17) . . ?
C16 C15 H15A 110.3(16) . . ?
O4 C15 H15B 108.8(16) . . ?
C16 C15 H15B 110.5(16) . . ?
H15A C15 H15B 111(2) . . ?
C21 C16 C17 118.8(2) . . ?
C21 C16 C15 120.63(18) . . ?
C17 C16 C15 120.46(19) . . ?
C18 C17 C16 121.6(2) . . ?
C18 C17 H17 116.9(16) . . ?
C16 C17 H17 121.3(16) . . ?
C19 C18 C17 120.0(3) . . ?
C19 C18 H18 122.5(15) . . ?
C17 C18 H18 117.3(15) . . ?
C18 C19 C20 120.5(3) . . ?
C18 C19 H19 130(2) . . ?
C20 C19 H19 110(2) . . ?
C19 C20 C21 119.5(3) . . ?
C19 C20 H20 129(2) . . ?
C21 C20 H20 111(2) . . ?
C16 C21 C20 119.5(3) . . ?
C16 C21 H21 117.9(16) . . ?
C20 C21 H21 122.6(16) . . ?
O5 N1 O61 119.36(19) . . ?
O5 N1 O62 118.1(2) . . ?
O61 N1 O62 45.0(3) . . ?
O5 N1 C7 119.64(13) . . ?
O61 N1 C7 117.88(16) . . ?
O62 N1 C7 115.0(2) . . ?
C1 O1 C5 111.68(10) . . ?
C1 O2 C6 113.49(12) . . ?
C3 O3 C8 113.78(10) . . ?
C4 O4 C15 114.30(12) . . ?
O62 O61 N1 67.8(3) . . ?
O61 O62 N1 67.1(4) . . ?

loop_
_geom_bond_atom_site_label_1
_geom_bond_atom_site_label_2
_geom_bond_distance
_geom_bond_site_symmetry_2
_geom_bond_publ_flag
C1 O2 1.3894(16) . ?
C1 O1 1.4230(17) . ?
C1 C2 1.5293(17) . ?
C1 H1 0.996(15) . ?
C2 C7 1.5199(19) . ?
C2 C3 1.5250(18) . ?
C2 H2 1.042(16) . ?
C3 O3 1.4185(15) . ?
C3 C4 1.528(2) . ?
C3 H3 1.003(15) . ?
C4 O4 1.4193(17) . ?
C4 C5 1.523(2) . ?
C4 H4 0.983(19) . ?
C5 O1 1.4294(19) . ?
C5 H5A 0.959(17) . ?
C5 H5B 1.002(19) . ?
C6 O2 1.4226(18) . ?
C6 H6A 0.99(3) . ?
C6 H6B 1.01(3) . ?
C6 H6C 0.98(3) . ?
C7 N1 1.4946(16) . ?
C7 H7A 1.008(18) . ?
C7 H7B 0.940(17) . ?
C8 O3 1.4190(17) . ?
C8 C9 1.505(2) . ?
C8 H8A 1.05(2) . ?
C8 H8B 0.94(3) . ?
C9 C10 1.383(2) . ?
C9 C14 1.387(2) . ?
C10 C11 1.388(2) . ?
C10 H10 0.95(2) . ?
C11 C12 1.381(3) . ?
C11 H11 0.97(2) . ?
C12 C13 1.374(3) . ?
C12 H12 1.03(2) . ?
C13 C14 1.379(2) . ?
C13 H13 0.96(2) . ?
C14 H14 1.00(2) . ?
C15 O4 1.4267(18) . ?
C15 C16 1.502(3) . ?
C15 H15A 0.95(3) . ?
C15 H15B 1.11(4) . ?
C16 C21 1.371(3) . ?
C16 C17 1.383(3) . ?
C17 C18 1.368(3) . ?
C17 H17 1.01(3) . ?
C18 C19 1.339(5) . ?
C18 H18 1.13(3) . ?
C19 C20 1.390(5) . ?
C19 H19 1.06(4) . ?
C20 C21 1.402(4) . ?
C20 H20 0.90(4) . ?
C21 H21 0.88(3) . ?
N1 O5 1.2015(17) . ?
N1 O61 1.240(3) . ?
N1 O62 1.247(4) . ?
O61 O62 0.952(6) . ?

loop_
_geom_torsion_atom_site_label_1
_geom_torsion_atom_site_label_2
_geom_torsion_atom_site_label_3
_geom_torsion_atom_site_label_4
_geom_torsion
_geom_torsion_site_symmetry_1
_geom_torsion_site_symmetry_2
_geom_torsion_site_symmetry_3
_geom_torsion_site_symmetry_4
_geom_torsion_publ_flag
O2 C1 C2 C7 51.69(13) . . . . ?
O1 C1 C2 C7 169.57(11) . . . . ?
O2 C1 C2 C3 179.70(10) . . . . ?
O1 C1 C2 C3 -62.42(13) . . . . ?
C7 C2 C3 O3 -50.23(14) . . . . ?
C1 C2 C3 O3 -178.32(10) . . . . ?
C7 C2 C3 C4 -173.56(10) . . . . ?
C1 C2 C3 C4 58.34(12) . . . . ?
O3 C3 C4 O4 -53.42(13) . . . . ?
C2 C3 C4 O4 67.76(12) . . . . ?
O3 C3 C4 C5 -175.84(11) . . . . ?
C2 C3 C4 C5 -54.66(14) . . . . ?
O4 C4 C5 O1 -64.41(15) . . . . ?
C3 C4 C5 O1 54.53(15) . . . . ?
C3 C2 C7 N1 -55.47(14) . . . . ?
C1 C2 C7 N1 68.94(14) . . . . ?
O3 C8 C9 C10 150.22(15) . . . . ?
O3 C8 C9 C14 -31.1(2) . . . . ?
C14 C9 C10 C11 -0.8(3) . . . . ?
C8 C9 C10 C11 177.93(17) . . . . ?
C9 C10 C11 C12 0.8(3) . . . . ?
C10 C11 C12 C13 -0.4(3) . . . . ?
C11 C12 C13 C14 -0.1(3) . . . . ?
C12 C13 C14 C9 0.1(2) . . . . ?
C10 C9 C14 C13 0.3(2) . . . . ?
C8 C9 C14 C13 -178.36(15) . . . . ?
O4 C15 C16 C21 -84.0(2) . . . . ?
O4 C15 C16 C17 91.5(2) . . . . ?
C21 C16 C17 C18 1.9(3) . . . . ?
C15 C16 C17 C18 -173.72(19) . . . . ?
C16 C17 C18 C19 1.5(4) . . . . ?
C17 C18 C19 C20 -3.5(4) . . . . ?
C18 C19 C20 C21 2.2(4) . . . . ?
C17 C16 C21 C20 -3.2(3) . . . . ?
C15 C16 C21 C20 172.47(17) . . . . ?
C19 C20 C21 C16 1.2(3) . . . . ?
C2 C7 N1 O5 -65.77(18) . . . . ?
C2 C7 N1 O61 94.2(3) . . . . ?
C2 C7 N1 O62 144.7(4) . . . . ?
O2 C1 O1 C5 -177.66(10) . . . . ?
C2 C1 O1 C5 63.88(13) . . . . ?
C4 C5 O1 C1 -60.02(15) . . . . ?
O1 C1 O2 C6 79.58(14) . . . . ?
C2 C1 O2 C6 -161.67(12) . . . . ?
C2 C3 O3 C8 152.30(12) . . . . ?
C4 C3 O3 C8 -86.09(14) . . . . ?
C9 C8 O3 C3 150.57(13) . . . . ?
C5 C4 O4 C15 -74.42(17) . . . . ?
C3 C4 O4 C15 165.33(14) . . . . ?
C16 C15 O4 C4 -164.00(14) . . . . ?
O5 N1 O61 O62 -101.6(4) . . . . ?
C7 N1 O61 O62 98.4(4) . . . . ?
O5 N1 O62 O61 104.6(4) . . . . ?
C7 N1 O62 O61 -105.3(4) . . . . ?
